data_4126070
loop_
_publ_author_name
'von Kugelgen, Stephen'
'Sifri, Renee'
'Bellone, Donatela'
'Fischer, Felix R.'

_publ_section_title
;
 Regioselective Carbyne Transfer to Ring-Opening Alkyne Metathesis
 Initiators Gives Access to Telechelic Polymers.
;
_journal_name_full 'Journal of the American Chemical Society'
_journal_paper_doi 10.1021/jacs.7b02225
_journal_year 2017
_chemical_formula_sum 'C23 H23 F18 Mo N O7'
_chemical_formula_weight 863.36
_chemical_name_common SVK3_32
_space_group_crystal_system monoclinic
_space_group_IT_number 4
_space_group_name_Hall 'P 2yb'
_space_group_name_H-M_alt 'P 1 21 1'
_symmetry_space_group_name_Hall 'P 2yb'
_symmetry_space_group_name_H-M 'P 1 21 1'
_atom_sites_solution_hydrogens geom
_atom_sites_solution_primary iterative
_atom_sites_solution_secondary difmap
_audit_creation_method SHELXL-2014/7
_cell_angle_alpha 90
_cell_angle_beta 98.630(3)
_cell_angle_gamma 90
_cell_formula_units_Z 2
_cell_length_a 9.4048(5)
_cell_length_b 9.2801(5)
_cell_length_c 17.2135(9)
_cell_measurement_reflns_used 6221
_cell_measurement_temperature 100(2)
_cell_measurement_theta_max 25.01
_cell_measurement_theta_min 2.33
_cell_volume 1485.34(14)
_computing_cell_refinement 'Bruker SAINT'
_computing_data_collection 'Bruker APEX3 v. 2016.1'
_computing_data_reduction 'Bruker SAINT'
_computing_molecular_graphics ORTEP-32
_computing_publication_material WinGX
_computing_structure_refinement SHELXL-2014
_computing_structure_solution SHELXT
_diffrn_ambient_temperature 100(2)
_diffrn_detector_area_resol_mean 8.366
_diffrn_measured_fraction_theta_full 1.000
_diffrn_measured_fraction_theta_max 0.984
_diffrn_measurement_device_type 'Bruker APEX-II CCD'
_diffrn_measurement_method 'phi and omega scans'
_diffrn_radiation_type MoK\a
_diffrn_radiation_wavelength 0.71073
_diffrn_reflns_av_R_equivalents 0.0429
_diffrn_reflns_av_unetI/netI 0.0679
_diffrn_reflns_Laue_measured_fraction_full 1.000
_diffrn_reflns_Laue_measured_fraction_max 0.984
_diffrn_reflns_limit_h_max 11
_diffrn_reflns_limit_h_min -11
_diffrn_reflns_limit_k_max 11
_diffrn_reflns_limit_k_min -11
_diffrn_reflns_limit_l_max 20
_diffrn_reflns_limit_l_min -18
_diffrn_reflns_number 12658
_diffrn_reflns_point_group_measured_fraction_full 0.942
_diffrn_reflns_point_group_measured_fraction_max 0.921
_diffrn_reflns_theta_full 25.000
_diffrn_reflns_theta_max 25.437
_diffrn_reflns_theta_min 1.196
_diffrn_source 'microfocus sealed tube'
_exptl_absorpt_coefficient_mu 0.600
_exptl_absorpt_correction_T_max 0.7452
_exptl_absorpt_correction_T_min 0.6463
_exptl_absorpt_correction_type multi-scan
_exptl_absorpt_process_details SADABS
_exptl_crystal_colour yellow
_exptl_crystal_density_diffrn 1.930
_exptl_crystal_description prism
_exptl_crystal_F_000 856
_exptl_crystal_size_max 0.300
_exptl_crystal_size_mid 0.100
_exptl_crystal_size_min 0.050
_refine_diff_density_max 0.830
_refine_diff_density_min -0.376
_refine_diff_density_rms 0.083
_refine_ls_abs_structure_details
;
 Flack x determined using 1597 quotients [(I+)-(I-)]/[(I+)+(I-)]
 (Parsons, Flack and Wagner, Acta Cryst. B69 (2013) 249-259).
;
_refine_ls_abs_structure_Flack -0.04(2)
_refine_ls_extinction_method none
_refine_ls_goodness_of_fit_ref 0.994
_refine_ls_hydrogen_treatment constr
_refine_ls_matrix_type full
_refine_ls_number_parameters 451
_refine_ls_number_reflns 5057
_refine_ls_number_restraints 1
_refine_ls_restrained_S_all 0.994
_refine_ls_R_factor_all 0.0544
_refine_ls_R_factor_gt 0.0400
_refine_ls_shift/su_max 0.001
_refine_ls_shift/su_mean 0.000
_refine_ls_structure_factor_coef Fsqd
_refine_ls_weighting_details 'w=1/[\s^2^(Fo^2^)+(0.0387P)^2^] where P=(Fo^2^+2Fc^2^)/3'
_refine_ls_weighting_scheme calc
_refine_ls_wR_factor_gt 0.0768
_refine_ls_wR_factor_ref 0.0820
_reflns_Friedel_coverage 0.754
_reflns_Friedel_fraction_full 0.875
_reflns_Friedel_fraction_max 0.849
_reflns_number_gt 4262
_reflns_number_total 5057
_reflns_threshold_expression 'I > 2\s(I)'
_cod_data_source_file ja7b02225_si_003.cif
_cod_data_source_block shelx
_cod_database_code 4126070
_shelx_shelxl_version_number 2014/7
_shelx_space_group_comment
;
The symmetry employed for this shelxl refinement is uniquely defined
by the following loop, which should always be used as a source of
symmetry information in preference to the above space-group names.
They are only intended as comments.
;
_shelx_estimated_absorpt_t_min 0.841
_shelx_estimated_absorpt_t_max 0.971

loop_
_space_group_symop_operation_xyz
'x, y, z'
'-x, y+1/2, -z'

loop_
_atom_site_label
_atom_site_type_symbol
_atom_site_fract_x
_atom_site_fract_y
_atom_site_fract_z
_atom_site_U_iso_or_equiv
_atom_site_adp_type
_atom_site_occupancy
_atom_site_site_symmetry_order
_atom_site_calc_flag
_atom_site_refinement_flags_posn
_atom_site_refinement_flags_adp
Mo1 Mo 0.62357(6) 0.38050(5) 0.76441(3) 0.01704(15) Uani 1 1 d . .
F6 F 0.1831(5) 0.2994(5) 0.6168(3) 0.0293(11) Uani 1 1 d . .
F2 F 0.4122(5) 0.2110(4) 0.5533(2) 0.0288(10) Uani 1 1 d . .
F1 F 0.3703(4) 0.3910(6) 0.47404(19) 0.0273(9) Uani 1 1 d . .
F5 F 0.1885(4) 0.5082(4) 0.6698(2) 0.0273(10) Uani 1 1 d . .
F4 F 0.1564(4) 0.4874(5) 0.5436(2) 0.0287(10) Uani 1 1 d . .
F12 F 0.4040(4) 0.4931(5) 0.9746(2) 0.0307(10) Uani 1 1 d . .
F10 F 0.4896(5) 0.7037(5) 1.0039(2) 0.0327(12) Uani 1 1 d . .
F9 F 0.2635(4) 0.5874(5) 0.8364(3) 0.0339(11) Uani 1 1 d . .
F13 F 0.9424(5) 0.5111(5) 0.8912(3) 0.0395(13) Uani 1 1 d . .
F3 F 0.5791(4) 0.3661(6) 0.5434(2) 0.0260(9) Uani 1 1 d . .
F8 F 0.3378(5) 0.7994(5) 0.8730(2) 0.0356(11) Uani 1 1 d . .
F11 F 0.6323(5) 0.5240(5) 0.9989(2) 0.0376(12) Uani 1 1 d . .
F7 F 0.3798(5) 0.7129(4) 0.7630(2) 0.0334(11) Uani 1 1 d . .
O2 O 0.5342(5) 0.4799(5) 0.8423(3) 0.0188(11) Uani 1 1 d . .
F14 F 1.0228(4) 0.3815(7) 0.8029(2) 0.0357(9) Uani 1 1 d . .
F15 F 1.1229(4) 0.3680(7) 0.9232(2) 0.0446(12) Uani 1 1 d . .
F18 F 0.8592(5) 0.0104(5) 0.8902(3) 0.0450(13) Uani 1 1 d . .
O1 O 0.4527(4) 0.3861(6) 0.6840(2) 0.0174(9) Uani 1 1 d . .
F16 F 1.0720(5) 0.0886(5) 0.9329(3) 0.0404(12) Uani 1 1 d . .
F17 F 0.9904(5) 0.0934(5) 0.8100(3) 0.0453(13) Uani 1 1 d . .
O5 O 0.4873(5) 0.1718(5) 0.7930(3) 0.0199(11) Uani 1 1 d . .
O4 O 0.6758(5) 0.2028(5) 0.6860(3) 0.0240(12) Uani 1 1 d . .
O6 O 1.1295(5) 0.8441(5) 0.5214(3) 0.0324(15) Uani 1 1 d . .
O3 O 0.7614(5) 0.2745(5) 0.8394(3) 0.0220(11) Uani 1 1 d . .
O7 O 1.1470(7) 0.9895(7) 0.6216(4) 0.0559(19) Uani 1 1 d . .
C11 C 0.4325(8) 0.6012(8) 0.5992(5) 0.0263(18) Uani 1 1 d . .
H11A H 0.3850 0.6323 0.5473 0.039 Uiso 1 1 calc R U
H11B H 0.4007 0.6622 0.6398 0.039 Uiso 1 1 calc R U
H11C H 0.5369 0.6096 0.6017 0.039 Uiso 1 1 calc R U
C4 C 0.9193(8) 0.6896(8) 0.5778(4) 0.0243(17) Uani 1 1 d . .
H4 H 0.9234 0.6821 0.5231 0.029 Uiso 1 1 calc R U
C5 C 1.0018(7) 0.7898(8) 0.6229(4) 0.0219(17) Uani 1 1 d . .
C14 C 0.5100(8) 0.5829(8) 0.9643(4) 0.0236(19) Uani 1 1 d . .
C18 C 0.9952(7) 0.3810(12) 0.8768(4) 0.0289(15) Uani 1 1 d . .
C16 C 0.8907(8) 0.2646(9) 0.8917(5) 0.0255(19) Uani 1 1 d . .
C12 C 0.5168(8) 0.6141(8) 0.8767(4) 0.0214(16) Uani 1 1 d . .
C3 C 0.8306(7) 0.6003(8) 0.6126(4) 0.0213(17) Uani 1 1 d . .
H3 H 0.7737 0.5305 0.5818 0.026 Uiso 1 1 calc R U
C7 C 0.9084(8) 0.7141(7) 0.7377(4) 0.0229(17) Uani 1 1 d . .
H7 H 0.9057 0.7222 0.7925 0.028 Uiso 1 1 calc R U
C2 C 0.8233(7) 0.6114(7) 0.6932(4) 0.0187(16) Uani 1 1 d . .
C15 C 0.6380(8) 0.7214(8) 0.8706(5) 0.032(2) Uani 1 1 d . .
H15A H 0.6179 0.8122 0.8959 0.048 Uiso 1 1 calc R U
H15B H 0.7293 0.6816 0.8967 0.048 Uiso 1 1 calc R U
H15C H 0.6445 0.7392 0.8151 0.048 Uiso 1 1 calc R U
C10 C 0.2283(8) 0.4353(9) 0.6106(5) 0.025(2) Uani 1 1 d . .
C6 C 0.9967(8) 0.8043(8) 0.7020(4) 0.0257(18) Uani 1 1 d . .
H6 H 1.0532 0.8755 0.7319 0.031 Uiso 1 1 calc R U
C9 C 0.4375(7) 0.3531(8) 0.5460(4) 0.025(2) Uani 1 1 d . .
C21 C 0.6299(8) 0.0614(7) 0.7091(4) 0.0264(18) Uani 1 1 d . .
H21A H 0.6971 0.0260 0.7549 0.032 Uiso 1 1 calc R U
H21B H 0.6312 -0.0076 0.6653 0.032 Uiso 1 1 calc R U
C1 C 0.7316(8) 0.5115(7) 0.7287(4) 0.0191(16) Uani 1 1 d . .
C8 C 0.3931(8) 0.4445(7) 0.6129(4) 0.0204(16) Uani 1 1 d . .
C13 C 0.3727(8) 0.6778(8) 0.8382(4) 0.0255(18) Uani 1 1 d . .
C22 C 0.4824(8) 0.0709(8) 0.7296(4) 0.0274(18) Uani 1 1 d . .
H22A H 0.4140 0.1042 0.6837 0.033 Uiso 1 1 calc R U
H22B H 0.4506 -0.0247 0.7459 0.033 Uiso 1 1 calc R U
C17 C 0.9532(8) 0.1139(8) 0.8804(4) 0.0269(18) Uani 1 1 d . .
C20 C 0.8054(8) 0.1942(8) 0.6482(5) 0.0278(19) Uani 1 1 d . .
H20A H 0.8329 0.2912 0.6335 0.042 Uiso 1 1 calc R U
H20B H 0.8840 0.1516 0.6848 0.042 Uiso 1 1 calc R U
H20C H 0.7859 0.1340 0.6010 0.042 Uiso 1 1 calc R U
C23 C 0.3455(8) 0.1907(9) 0.8144(5) 0.033(2) Uani 1 1 d . .
H23A H 0.3505 0.2599 0.8578 0.050 Uiso 1 1 calc R U
H23B H 0.2799 0.2272 0.7691 0.050 Uiso 1 1 calc R U
H23C H 0.3101 0.0980 0.8310 0.050 Uiso 1 1 calc R U
C19 C 0.8605(8) 0.2755(9) 0.9767(4) 0.034(2) Uani 1 1 d . .
H19A H 0.9512 0.2685 1.0129 0.050 Uiso 1 1 calc R U
H19B H 0.8144 0.3681 0.9843 0.050 Uiso 1 1 calc R U
H19C H 0.7966 0.1967 0.9872 0.050 Uiso 1 1 calc R U
N1 N 1.0996(6) 0.8798(9) 0.5858(3) 0.0281(12) Uani 1 1 d . .

loop_
_atom_site_aniso_label
_atom_site_aniso_U_11
_atom_site_aniso_U_22
_atom_site_aniso_U_33
_atom_site_aniso_U_23
_atom_site_aniso_U_13
_atom_site_aniso_U_12
Mo1 0.0152(3) 0.0142(3) 0.0221(3) -0.0005(3) 0.0042(2) -0.0005(3)
F6 0.023(3) 0.024(3) 0.041(3) -0.002(2) 0.004(2) -0.005(2)
F2 0.030(3) 0.022(3) 0.037(3) -0.0052(19) 0.010(2) -0.006(2)
F1 0.028(2) 0.031(2) 0.021(2) 0.000(2) 0.0003(16) 0.004(3)
F5 0.022(2) 0.031(3) 0.029(3) -0.006(2) 0.0038(19) 0.005(2)
F4 0.025(2) 0.033(2) 0.026(3) 0.006(2) -0.0008(19) 0.006(2)
F12 0.036(3) 0.024(2) 0.034(3) 0.001(2) 0.012(2) -0.004(2)
F10 0.043(3) 0.024(3) 0.032(3) -0.011(2) 0.009(2) 0.003(2)
F9 0.023(2) 0.034(3) 0.045(3) 0.010(2) 0.003(2) -0.001(2)
F13 0.044(3) 0.022(3) 0.048(3) -0.001(2) -0.007(2) -0.005(2)
F3 0.022(2) 0.030(2) 0.028(2) -0.003(2) 0.0090(16) 0.001(2)
F8 0.043(3) 0.026(3) 0.037(3) -0.005(2) 0.004(2) 0.013(2)
F11 0.031(3) 0.046(3) 0.034(3) -0.002(2) -0.003(2) 0.017(2)
F7 0.048(3) 0.025(2) 0.026(2) 0.0035(18) 0.004(2) 0.002(2)
O2 0.021(3) 0.012(2) 0.025(3) -0.005(2) 0.007(2) 0.000(2)
F14 0.029(2) 0.044(2) 0.037(2) 0.011(3) 0.0132(18) -0.006(3)
F15 0.027(2) 0.049(3) 0.054(3) 0.017(3) -0.008(2) -0.008(3)
F18 0.037(3) 0.022(3) 0.073(4) 0.012(2) -0.004(3) -0.001(2)
O1 0.020(2) 0.016(2) 0.017(2) 0.005(3) 0.0028(17) -0.002(3)
F16 0.030(3) 0.031(3) 0.058(3) 0.001(2) -0.004(2) 0.012(2)
F17 0.054(3) 0.041(3) 0.042(3) -0.011(2) 0.010(2) 0.018(3)
O5 0.020(3) 0.016(3) 0.023(3) 0.000(2) 0.004(2) -0.002(2)
O4 0.029(3) 0.017(3) 0.028(3) 0.000(2) 0.011(2) 0.002(2)
O6 0.027(3) 0.037(4) 0.036(3) 0.006(2) 0.014(2) 0.001(2)
O3 0.018(3) 0.019(3) 0.028(3) 0.002(2) 0.002(2) 0.001(2)
O7 0.070(5) 0.038(4) 0.066(4) -0.011(3) 0.029(4) -0.034(4)
C11 0.024(4) 0.018(4) 0.039(5) 0.005(3) 0.012(4) 0.001(3)
C4 0.022(4) 0.022(4) 0.030(4) 0.001(3) 0.006(3) 0.002(3)
C5 0.017(4) 0.018(4) 0.033(5) 0.004(3) 0.010(3) 0.003(3)
C14 0.023(4) 0.016(4) 0.032(5) -0.007(4) 0.003(4) 0.005(4)
C18 0.021(4) 0.030(4) 0.033(4) 0.007(5) -0.003(3) -0.001(5)
C16 0.021(4) 0.017(4) 0.038(5) 0.006(3) 0.001(4) 0.001(3)
C12 0.022(4) 0.019(4) 0.025(4) -0.003(3) 0.008(3) -0.003(3)
C3 0.012(4) 0.019(4) 0.032(5) 0.002(3) 0.004(3) 0.003(3)
C7 0.024(4) 0.018(4) 0.026(4) 0.001(3) 0.001(4) -0.001(3)
C2 0.014(4) 0.015(4) 0.029(4) 0.003(3) 0.010(3) 0.006(3)
C15 0.034(5) 0.018(4) 0.047(5) -0.016(4) 0.020(4) -0.010(4)
C10 0.026(5) 0.024(4) 0.024(5) 0.000(3) -0.003(4) -0.004(4)
C6 0.026(4) 0.014(4) 0.037(5) -0.005(3) 0.004(4) -0.001(3)
C9 0.015(3) 0.029(6) 0.029(4) 0.001(3) 0.002(3) -0.002(3)
C21 0.037(5) 0.016(4) 0.027(4) -0.002(3) 0.006(4) -0.002(4)
C1 0.018(4) 0.014(4) 0.027(4) -0.005(3) 0.008(3) 0.000(3)
C8 0.020(4) 0.020(4) 0.020(4) 0.002(3) 0.000(3) 0.005(3)
C13 0.033(5) 0.019(4) 0.027(4) -0.003(3) 0.014(4) -0.002(4)
C22 0.036(5) 0.016(4) 0.030(4) 0.001(3) 0.005(4) -0.008(4)
C17 0.022(4) 0.026(5) 0.032(5) 0.004(3) 0.003(4) -0.001(4)
C20 0.023(5) 0.028(5) 0.036(5) 0.000(4) 0.015(4) 0.002(4)
C23 0.024(5) 0.038(5) 0.037(5) 0.010(4) 0.006(4) -0.003(4)
C19 0.020(4) 0.046(5) 0.033(5) 0.012(4) -0.004(4) 0.001(4)
N1 0.022(3) 0.023(3) 0.040(4) 0.005(4) 0.008(3) -0.002(4)

loop_
_atom_type_symbol
_atom_type_description
_atom_type_scat_dispersion_real
_atom_type_scat_dispersion_imag
_atom_type_scat_source
C C 0.0033 0.0016 'International Tables Vol C Tables 4.2.6.8 and 6.1.1.4'
N N 0.0061 0.0033 'International Tables Vol C Tables 4.2.6.8 and 6.1.1.4'
O O 0.0106 0.0060 'International Tables Vol C Tables 4.2.6.8 and 6.1.1.4'
F F 0.0171 0.0103 'International Tables Vol C Tables 4.2.6.8 and 6.1.1.4'
Mo Mo -1.6832 0.6857 'International Tables Vol C Tables 4.2.6.8 and 6.1.1.4'
H H 0.0000 0.0000 'International Tables Vol C Tables 4.2.6.8 and 6.1.1.4'

loop_
_geom_angle_atom_site_label_1
_geom_angle_atom_site_label_2
_geom_angle_atom_site_label_3
_geom_angle
C1 Mo1 O2 104.4(3)
C1 Mo1 O3 102.6(3)
O2 Mo1 O3 95.60(19)
C1 Mo1 O1 101.0(3)
O2 Mo1 O1 94.69(19)
O3 Mo1 O1 150.9(2)
C1 Mo1 O4 96.2(2)
O2 Mo1 O4 159.32(18)
O3 Mo1 O4 80.95(19)
O1 Mo1 O4 79.9(2)
C1 Mo1 O5 168.8(2)
O2 Mo1 O5 86.65(17)
O3 Mo1 O5 77.35(17)
O1 Mo1 O5 76.18(19)
O4 Mo1 O5 72.68(16)
C12 O2 Mo1 144.5(4)
C8 O1 Mo1 145.0(4)
C22 O5 C23 110.3(5)
C22 O5 Mo1 109.1(4)
C23 O5 Mo1 119.5(4)
C21 O4 C20 111.9(5)
C21 O4 Mo1 113.5(4)
C20 O4 Mo1 125.5(4)
C16 O3 Mo1 151.9(5)
C8 C11 H11A 109.5
C8 C11 H11B 109.5
H11A C11 H11B 109.5
C8 C11 H11C 109.5
H11A C11 H11C 109.5
H11B C11 H11C 109.5
C5 C4 C3 119.3(7)
C5 C4 H4 120.4
C3 C4 H4 120.4
C4 C5 C6 121.6(6)
C4 C5 N1 118.7(6)
C6 C5 N1 119.7(7)
F11 C14 F12 107.3(6)
F11 C14 F10 107.1(6)
F12 C14 F10 106.8(6)
F11 C14 C12 110.7(6)
F12 C14 C12 112.9(6)
F10 C14 C12 111.7(6)
F14 C18 F13 107.7(7)
F14 C18 F15 106.4(5)
F13 C18 F15 107.1(7)
F14 C18 C16 112.9(7)
F13 C18 C16 110.1(6)
F15 C18 C16 112.4(7)
O3 C16 C18 111.6(6)
O3 C16 C19 110.0(6)
C18 C16 C19 109.5(7)
O3 C16 C17 106.8(7)
C18 C16 C17 111.0(7)
C19 C16 C17 108.0(6)
O2 C12 C15 114.5(6)
O2 C12 C13 108.1(6)
C15 C12 C13 109.8(6)
O2 C12 C14 105.7(5)
C15 C12 C14 109.3(6)
C13 C12 C14 109.3(6)
C4 C3 C2 120.7(7)
C4 C3 H3 119.7
C2 C3 H3 119.7
C6 C7 C2 120.1(7)
C6 C7 H7 120.0
C2 C7 H7 120.0
C7 C2 C3 118.8(6)
C7 C2 C1 122.0(6)
C3 C2 C1 119.1(6)
C12 C15 H15A 109.5
C12 C15 H15B 109.5
H15A C15 H15B 109.5
C12 C15 H15C 109.5
H15A C15 H15C 109.5
H15B C15 H15C 109.5
F5 C10 F4 108.4(6)
F5 C10 F6 106.9(6)
F4 C10 F6 106.5(7)
F5 C10 C8 110.5(6)
F4 C10 C8 112.1(6)
F6 C10 C8 112.2(6)
C5 C6 C7 119.5(7)
C5 C6 H6 120.3
C7 C6 H6 120.3
F3 C9 F2 106.3(6)
F3 C9 F1 106.0(5)
F2 C9 F1 106.0(6)
F3 C9 C8 110.9(6)
F2 C9 C8 113.4(6)
F1 C9 C8 113.6(6)
O4 C21 C22 109.7(6)
O4 C21 H21A 109.7
C22 C21 H21A 109.7
O4 C21 H21B 109.7
C22 C21 H21B 109.7
H21A C21 H21B 108.2
C2 C1 Mo1 174.8(6)
O1 C8 C11 115.8(6)
O1 C8 C9 109.2(6)
C11 C8 C9 108.1(6)
O1 C8 C10 105.8(6)
C11 C8 C10 108.3(6)
C9 C8 C10 109.5(6)
F9 C13 F8 107.6(6)
F9 C13 F7 106.3(6)
F8 C13 F7 106.0(6)
F9 C13 C12 113.5(6)
F8 C13 C12 113.0(6)
F7 C13 C12 109.9(6)
O5 C22 C21 107.1(6)
O5 C22 H22A 110.3
C21 C22 H22A 110.3
O5 C22 H22B 110.3
C21 C22 H22B 110.3
H22A C22 H22B 108.5
F17 C17 F18 106.4(6)
F17 C17 F16 106.4(6)
F18 C17 F16 106.8(6)
F17 C17 C16 113.8(6)
F18 C17 C16 111.4(6)
F16 C17 C16 111.6(6)
O4 C20 H20A 109.5
O4 C20 H20B 109.5
H20A C20 H20B 109.5
O4 C20 H20C 109.5
H20A C20 H20C 109.5
H20B C20 H20C 109.5
O5 C23 H23A 109.5
O5 C23 H23B 109.5
H23A C23 H23B 109.5
O5 C23 H23C 109.5
H23A C23 H23C 109.5
H23B C23 H23C 109.5
C16 C19 H19A 109.5
C16 C19 H19B 109.5
H19A C19 H19B 109.5
C16 C19 H19C 109.5
H19A C19 H19C 109.5
H19B C19 H19C 109.5
O6 N1 O7 123.8(6)
O6 N1 C5 119.0(7)
O7 N1 C5 117.2(6)

loop_
_geom_bond_atom_site_label_1
_geom_bond_atom_site_label_2
_geom_bond_distance
Mo1 C1 1.754(7)
Mo1 O2 1.922(4)
Mo1 O3 1.952(5)
Mo1 O1 1.958(4)
Mo1 O4 2.232(5)
Mo1 O5 2.414(4)
F6 C10 1.340(8)
F2 C9 1.349(8)
F1 C9 1.350(8)
F5 C10 1.323(8)
F4 C10 1.336(9)
F12 C14 1.331(9)
F10 C14 1.341(7)
F9 C13 1.323(8)
F13 C18 1.343(11)
F3 C9 1.344(7)
F8 C13 1.341(8)
F11 C14 1.331(8)
F7 C13 1.347(8)
O2 C12 1.400(8)
F14 C18 1.335(7)
F15 C18 1.344(7)
F18 C17 1.334(8)
O1 C8 1.378(8)
F16 C17 1.348(8)
F17 C17 1.325(8)
O5 C22 1.433(8)
O5 C23 1.447(8)
O4 C21 1.455(8)
O4 C20 1.467(8)
O6 N1 1.229(7)
O3 C16 1.403(9)
O7 N1 1.238(9)
C11 C8 1.527(10)
C11 H11A 0.9800
C11 H11B 0.9800
C11 H11C 0.9800
C4 C5 1.375(10)
C4 C3 1.375(10)
C4 H4 0.9500
C5 C6 1.377(10)
C5 N1 1.458(9)
C14 C12 1.545(10)
C18 C16 1.508(12)
C16 C19 1.535(11)
C16 C17 1.541(11)
C12 C15 1.529(10)
C12 C13 1.534(10)
C3 C2 1.402(10)
C3 H3 0.9500
C7 C6 1.385(10)
C7 C2 1.398(10)
C7 H7 0.9500
C2 C1 1.460(9)
C15 H15A 0.9800
C15 H15B 0.9800
C15 H15C 0.9800
C10 C8 1.548(10)
C6 H6 0.9500
C9 C8 1.538(10)
C21 C22 1.485(10)
C21 H21A 0.9900
C21 H21B 0.9900
C22 H22A 0.9900
C22 H22B 0.9900
C20 H20A 0.9800
C20 H20B 0.9800
C20 H20C 0.9800
C23 H23A 0.9800
C23 H23B 0.9800
C23 H23C 0.9800
C19 H19A 0.9800
C19 H19B 0.9800
C19 H19C 0.9800
